data_4328628
loop_
_publ_author_name
'Pampa M. Guha'
'Hoa Phan'
'Jared S. Kinyon'
'Wendy S. Brotherton'
'Kesavapillai Sreenath'
'J. Tyler Simmons'
'Zhenxing Wang'
'Ronald J. Clark'
'Naresh S. Dalal'
'Michael Shatruk'
'Lei Zhu'

_publ_section_title
;
 Structurally Diverse Copper(II) Complexes of Polyaza Ligands Containing
 1,2,3-Triazoles: Site Selectivity and Magnetic Properties
;
_journal_name_full 'Inorganic Chemistry'
_journal_page_first 3465
_journal_page_last 3477
_journal_paper_doi 10.1021/ic2021319
_journal_volume 51
_journal_year 2012
_chemical_formula_moiety 'C34 H34 Cu2 N14 , C30 H28 Cu2 N12, 8(Cl O4), 2(O)'
_chemical_formula_sum 'C64 H62 Cl8 Cu4 N26 O34'
_chemical_formula_weight 2277.16
_chemical_name_systematic
; 
 ? 
;
_space_group_IT_number 14
_symmetry_cell_setting monoclinic
_symmetry_space_group_name_Hall '-P 2ybc'
_symmetry_space_group_name_H-M 'P 1 21/c 1'
_atom_sites_solution_hydrogens geom
_atom_sites_solution_primary direct
_atom_sites_solution_secondary difmap
_audit_creation_method SHELXL-97
_cell_angle_alpha 90.00
_cell_angle_beta 90.8320(10)
_cell_angle_gamma 90.00
_cell_formula_units_Z 2
_cell_length_a 12.8536(8)
_cell_length_b 17.8381(12)
_cell_length_c 19.0070(12)
_cell_measurement_reflns_used 8783
_cell_measurement_temperature 173(2)
_cell_measurement_theta_max 23.79
_cell_measurement_theta_min 2.22
_cell_volume 4357.5(5)
_computing_cell_refinement 'Bruker SAINT'
_computing_data_collection 'Bruker APEX2'
_computing_data_reduction 'Bruker SAINT'
_computing_molecular_graphics 'Bruker SHELXTL'
_computing_publication_material 'Bruker SHELXTL'
_computing_structure_refinement 'SHELXL-97 (Sheldrick, 2008)'
_computing_structure_solution 'SHELXS-97 (Sheldrick, 2008)'
_diffrn_ambient_temperature 173(2)
_diffrn_measured_fraction_theta_full 0.994
_diffrn_measured_fraction_theta_max 0.994
_diffrn_measurement_device_type 'Bruker APEX-II CCD'
_diffrn_measurement_method '\f and \w scans'
_diffrn_radiation_monochromator graphite
_diffrn_radiation_source 'fine-focus sealed tube'
_diffrn_radiation_type MoK\a
_diffrn_radiation_wavelength 0.71073
_diffrn_reflns_av_R_equivalents 0.0447
_diffrn_reflns_av_sigmaI/netI 0.0338
_diffrn_reflns_limit_h_max 15
_diffrn_reflns_limit_h_min -15
_diffrn_reflns_limit_k_max 21
_diffrn_reflns_limit_k_min -21
_diffrn_reflns_limit_l_max 22
_diffrn_reflns_limit_l_min -22
_diffrn_reflns_number 39440
_diffrn_reflns_theta_full 25.16
_diffrn_reflns_theta_max 25.16
_diffrn_reflns_theta_min 1.95
_exptl_absorpt_coefficient_mu 1.310
_exptl_absorpt_correction_T_max 0.8278
_exptl_absorpt_correction_T_min 0.7354
_exptl_absorpt_correction_type empirical
_exptl_absorpt_process_details SADABS
_exptl_crystal_colour blue
_exptl_crystal_density_diffrn 1.736
_exptl_crystal_description irregular,
_exptl_crystal_F_000 2304
_exptl_crystal_size_max 0.25
_exptl_crystal_size_mid 0.20
_exptl_crystal_size_min 0.15
_refine_diff_density_max 1.593
_refine_diff_density_min -0.690
_refine_diff_density_rms 0.112
_refine_ls_extinction_method none
_refine_ls_goodness_of_fit_ref 1.458
_refine_ls_hydrogen_treatment constr
_refine_ls_matrix_type full
_refine_ls_number_parameters 626
_refine_ls_number_reflns 7781
_refine_ls_number_restraints 0
_refine_ls_restrained_S_all 1.458
_refine_ls_R_factor_all 0.0761
_refine_ls_R_factor_gt 0.0610
_refine_ls_shift/su_max 0.001
_refine_ls_shift/su_mean 0.000
_refine_ls_structure_factor_coef Fsqd
_refine_ls_weighting_details 'calc w=1/[\s^2^(Fo^2^)+(0.1000P)^2^+0.5000P] where P=(Fo^2^+2Fc^2^)/3'
_refine_ls_weighting_scheme calc
_refine_ls_wR_factor_gt 0.1888
_refine_ls_wR_factor_ref 0.1999
_reflns_number_gt 6241
_reflns_number_total 7781
_reflns_threshold_expression >2sigma(I)
_cod_data_source_file ic2021319_si_001_3.cif
_cod_data_source_block complex3
_cod_original_sg_symbol_Hall -P2ybc
_cod_database_code 4328628

loop_
_symmetry_equiv_pos_as_xyz
'x, y, z'
'-x, y+1/2, -z+1/2'
'-x, -y, -z'
'x, -y-1/2, z-1/2'

loop_
_atom_site_label
_atom_site_type_symbol
_atom_site_fract_x
_atom_site_fract_y
_atom_site_fract_z
_atom_site_U_iso_or_equiv
_atom_site_adp_type
_atom_site_occupancy
_atom_site_symmetry_multiplicity
_atom_site_calc_flag
_atom_site_refinement_flags
_atom_site_disorder_assembly
_atom_site_disorder_group
Cu1 Cu 0.42163(5) 0.09516(3) 0.02620(3) 0.0294(2) Uani 1 1 d . . .
C1 C 0.5181(4) 0.2268(3) 0.0908(3) 0.0414(13) Uani 1 1 d . . .
H1 H 0.5250 0.2413 0.0430 0.050 Uiso 1 1 calc R . .
C2 C 0.5590(4) 0.2720(3) 0.1424(4) 0.0513(16) Uani 1 1 d . . .
H2 H 0.5920 0.3178 0.1306 0.062 Uiso 1 1 calc R . .
C3 C 0.5517(5) 0.2501(4) 0.2120(4) 0.0541(17) Uani 1 1 d . . .
H3 H 0.5791 0.2808 0.2486 0.065 Uiso 1 1 calc R . .
C4 C 0.5037(5) 0.1829(4) 0.2272(3) 0.0508(16) Uani 1 1 d . . .
H4 H 0.4999 0.1663 0.2746 0.061 Uiso 1 1 calc R . .
C5 C 0.4611(4) 0.1397(3) 0.1736(3) 0.0353(11) Uani 1 1 d . . .
C6 C 0.4070(4) 0.0674(3) 0.1877(3) 0.0404(12) Uani 1 1 d . . .
H6A H 0.4043 0.0586 0.2391 0.048 Uiso 1 1 calc R . .
H6B H 0.3347 0.0698 0.1692 0.048 Uiso 1 1 calc R . .
C7 C 0.5085(4) -0.0558(3) 0.1800(2) 0.0288(10) Uani 1 1 d . . .
H7 H 0.5126 -0.0710 0.2278 0.035 Uiso 1 1 calc R . .
C8 C 0.3281(4) 0.2394(3) -0.0236(3) 0.0316(11) Uani 1 1 d . . .
H8 H 0.3146 0.2491 0.0246 0.038 Uiso 1 1 calc R . .
C9 C 0.2957(4) 0.2911(3) -0.0740(3) 0.0345(11) Uani 1 1 d . . .
H9 H 0.2637 0.3367 -0.0603 0.041 Uiso 1 1 calc R . .
C10 C 0.3108(4) 0.2751(3) -0.1441(3) 0.0346(11) Uani 1 1 d . . .
H10 H 0.2884 0.3096 -0.1793 0.041 Uiso 1 1 calc R . .
C11 C 0.3589(4) 0.2087(3) -0.1631(3) 0.0339(11) Uani 1 1 d . . .
H11 H 0.3673 0.1960 -0.2112 0.041 Uiso 1 1 calc R . .
C12 C 0.3947(3) 0.1610(2) -0.1100(2) 0.0262(10) Uani 1 1 d . . .
C13 C 0.2110(4) -0.0004(3) -0.0096(3) 0.0397(13) Uani 1 1 d . . .
C14 C 0.1262(4) -0.0494(3) -0.0345(3) 0.0491(14) Uani 1 1 d . . .
H14A H 0.0848 -0.0656 0.0056 0.074 Uiso 1 1 calc R . .
H14B H 0.1556 -0.0934 -0.0578 0.074 Uiso 1 1 calc R . .
H14C H 0.0817 -0.0219 -0.0679 0.074 Uiso 1 1 calc R . .
N1 N 0.4678(3) 0.1617(2) 0.1057(2) 0.0314(9) Uani 1 1 d . . .
N2 N 0.4627(3) 0.0057(2) 0.15388(19) 0.0283(9) Uani 1 1 d . . .
N3 N 0.4723(3) 0.0087(2) 0.08395(19) 0.0269(8) Uani 1 1 d . . .
N4 N 0.3779(3) 0.1760(2) -0.0412(2) 0.0280(8) Uani 1 1 d . . .
N6 N 0.4758(3) 0.0508(2) -0.06493(19) 0.0268(8) Uani 1 1 d . . .
N7 N 0.2754(3) 0.0392(2) 0.0102(2) 0.0383(10) Uani 1 1 d . . .
Cu2 Cu 0.9573(3) 0.39068(5) 0.0024(2) 0.0242(6) Uani 0.821(13) 1 d P A 1
Cu2A Cu 0.9922(12) 0.3906(2) 0.0285(8) 0.024(2) Uani 0.179(13) 1 d P A 2
C15 C 0.9031(4) 0.3740(3) 0.1488(3) 0.0414(13) Uani 1 1 d . A .
C16 C 0.8667(4) 0.3425(3) 0.2112(3) 0.0461(14) Uani 1 1 d . . .
H16 H 0.8720 0.3690 0.2545 0.055 Uiso 1 1 calc R . .
C17 C 0.8227(4) 0.2715(3) 0.2082(3) 0.0461(14) Uani 1 1 d . . .
H17 H 0.7988 0.2480 0.2497 0.055 Uiso 1 1 calc R . .
C18 C 0.8139(4) 0.2352(3) 0.1436(3) 0.0393(12) Uani 1 1 d . . .
H18 H 0.7812 0.1876 0.1397 0.047 Uiso 1 1 calc R . .
C19 C 0.8541(3) 0.2704(3) 0.0854(3) 0.0313(11) Uani 1 1 d . A .
H19 H 0.8477 0.2464 0.0410 0.038 Uiso 1 1 calc R . .
C20 C 1.0463(3) 0.2395(3) -0.0158(2) 0.0289(10) Uani 1 1 d . A .
H20 H 1.0491 0.2401 0.0341 0.035 Uiso 1 1 calc R . .
C21 C 1.0789(4) 0.1773(3) -0.0500(3) 0.0379(12) Uani 1 1 d . . .
H21 H 1.1031 0.1352 -0.0239 0.046 Uiso 1 1 calc R . .
C22 C 1.0769(4) 0.1751(3) -0.1225(3) 0.0395(12) Uani 1 1 d . . .
H22 H 1.0978 0.1313 -0.1470 0.047 Uiso 1 1 calc R . .
C23 C 1.0449(4) 0.2363(3) -0.1576(3) 0.0432(13) Uani 1 1 d . . .
H23 H 1.0461 0.2369 -0.2076 0.052 Uiso 1 1 calc R . .
C24 C 1.0101(4) 0.2984(3) -0.1217(3) 0.0391(12) Uani 1 1 d . A .
C25 C 0.9617(5) 0.3606(3) -0.1649(3) 0.0444(13) Uani 1 1 d . . .
H25A H 0.9741 0.3513 -0.2154 0.053 Uiso 1 1 calc R . .
H25B H 0.8855 0.3612 -0.1577 0.053 Uiso 1 1 calc R . .
C26 C 1.0351(4) 0.4909(3) -0.1837(3) 0.0460(14) Uani 1 1 d . . .
H26 H 1.0385 0.4915 -0.2336 0.055 Uiso 1 1 calc R . .
C27 C 0.7126(5) 0.3931(3) -0.0556(3) 0.0421(13) Uani 1 1 d . A .
C28 C 0.6015(5) 0.3871(4) -0.0685(4) 0.0615(18) Uani 1 1 d . . .
H28A H 0.5803 0.3345 -0.0649 0.092 Uiso 1 1 calc R . .
H28B H 0.5847 0.4059 -0.1157 0.092 Uiso 1 1 calc R . .
H28C H 0.5644 0.4169 -0.0335 0.092 Uiso 1 1 calc R . .
C29 C 1.2278(5) 0.3968(3) 0.0822(3) 0.0402(13) Uani 1 1 d . A .
C41 C 1.3326(6) 0.4061(4) 0.1127(4) 0.073(2) Uani 1 1 d . . .
H41A H 1.3521 0.3608 0.1390 0.109 Uiso 1 1 calc R . .
H41B H 1.3333 0.4493 0.1446 0.109 Uiso 1 1 calc R . .
H41C H 1.3824 0.4144 0.0750 0.109 Uiso 1 1 calc R . .
C42 C 0.9411(4) 0.4526(3) 0.1406(3) 0.0396(12) Uani 1 1 d . . .
C43 C 0.4516(4) 0.0923(2) -0.1224(2) 0.0276(10) Uani 1 1 d . . .
N8 N 0.9011(3) 0.3363(2) 0.0890(2) 0.0331(9) Uani 1 1 d . . .
N10 N 0.9612(3) 0.4773(2) 0.0753(2) 0.0304(9) Uani 1 1 d . . .
N11 N 1.0101(3) 0.3003(2) -0.0498(2) 0.0325(9) Uani 1 1 d . . .
N12 N 1.0063(3) 0.4342(3) -0.1446(2) 0.0429(11) Uani 1 1 d . A .
N13 N 1.0111(3) 0.4536(2) -0.0742(2) 0.0327(9) Uani 1 1 d . . .
N14 N 1.1505(4) 0.3890(3) 0.0582(3) 0.0472(12) Uani 1 1 d . . .
N15 N 0.7989(4) 0.3973(3) -0.0434(3) 0.0464(12) Uani 1 1 d . . .
Cl1 Cl 0.16646(11) 0.31019(8) 0.66814(7) 0.0466(4) Uani 1 1 d . . .
O1 O 0.0793(3) 0.2646(3) 0.6660(2) 0.0696(14) Uani 1 1 d . . .
O2 O 0.1853(8) 0.3476(5) 0.6070(3) 0.159(4) Uani 1 1 d . . .
O3 O 0.1688(4) 0.3593(2) 0.7271(2) 0.0572(11) Uani 1 1 d . . .
O4 O 0.2555(5) 0.2620(4) 0.6765(4) 0.122(3) Uani 1 1 d . . .
Cl2 Cl 0.35475(9) 0.50533(7) 0.88061(7) 0.0372(3) Uani 1 1 d . . .
O5 O 0.2811(4) 0.4607(3) 0.8456(3) 0.0865(17) Uani 1 1 d . . .
O6 O 0.3797(4) 0.4703(3) 0.9484(2) 0.0784(15) Uani 1 1 d . . .
O7 O 0.3118(4) 0.5771(3) 0.8954(3) 0.0823(16) Uani 1 1 d . . .
O8 O 0.4481(4) 0.5130(4) 0.8410(3) 0.0828(16) Uani 1 1 d . . .
Cl3 Cl 0.28992(10) 0.82518(7) 0.09464(6) 0.0384(3) Uani 1 1 d . . .
O9 O 0.1910(4) 0.7933(4) 0.0915(3) 0.0936(19) Uani 1 1 d . . .
O10 O 0.3613(5) 0.7805(3) 0.1312(4) 0.114(3) Uani 1 1 d . . .
O11 O 0.3296(5) 0.8338(4) 0.0267(3) 0.101(2) Uani 1 1 d . . .
O12 O 0.2846(4) 0.8960(3) 0.1287(3) 0.0667(13) Uani 1 1 d . . .
Cl4 Cl 0.74817(11) 0.03165(8) 0.21478(7) 0.0446(3) Uani 1 1 d . . .
O13 O 0.8517(5) 0.0604(4) 0.2125(3) 0.101(2) Uani 1 1 d . . .
O14 O 0.6913(3) 0.0597(2) 0.1543(2) 0.0524(10) Uani 1 1 d . . .
O15 O 0.7511(4) -0.0471(3) 0.2140(3) 0.0858(17) Uani 1 1 d . . .
O16 O 0.6976(8) 0.0550(5) 0.2743(3) 0.152(4) Uani 1 1 d . . .
O21 O 0.9072(4) 0.0165(3) 0.8542(2) 0.0684(13) Uani 1 1 d . . .

loop_
_atom_site_aniso_label
_atom_site_aniso_U_11
_atom_site_aniso_U_22
_atom_site_aniso_U_33
_atom_site_aniso_U_23
_atom_site_aniso_U_13
_atom_site_aniso_U_12
Cu1 0.0415(4) 0.0229(3) 0.0238(3) -0.0014(2) -0.0040(2) 0.0055(2)
C1 0.032(3) 0.038(3) 0.054(3) -0.010(3) -0.003(2) 0.004(2)
C2 0.035(3) 0.038(3) 0.081(5) -0.022(3) -0.008(3) 0.002(2)
C3 0.045(3) 0.051(4) 0.065(4) -0.031(3) -0.018(3) 0.012(3)
C4 0.059(4) 0.055(4) 0.037(3) -0.019(3) -0.012(3) 0.031(3)
C5 0.036(3) 0.040(3) 0.030(3) -0.010(2) -0.001(2) 0.014(2)
C6 0.051(3) 0.038(3) 0.032(3) 0.003(2) 0.011(2) 0.016(3)
C7 0.031(2) 0.030(2) 0.026(2) 0.0066(19) 0.0018(19) 0.005(2)
C8 0.032(3) 0.030(3) 0.032(3) -0.001(2) 0.001(2) 0.006(2)
C9 0.032(3) 0.024(2) 0.047(3) 0.001(2) 0.003(2) 0.001(2)
C10 0.034(3) 0.032(3) 0.038(3) 0.009(2) 0.001(2) -0.001(2)
C11 0.038(3) 0.034(3) 0.030(3) 0.006(2) 0.005(2) -0.001(2)
C12 0.025(2) 0.022(2) 0.032(2) 0.0031(19) -0.0001(18) -0.0035(19)
C13 0.039(3) 0.038(3) 0.042(3) 0.011(2) 0.010(2) 0.010(3)
C14 0.040(3) 0.050(4) 0.058(4) -0.001(3) 0.000(3) -0.002(3)
N1 0.034(2) 0.028(2) 0.032(2) -0.0039(17) -0.0057(17) 0.0044(18)
N2 0.030(2) 0.031(2) 0.024(2) -0.0014(16) 0.0025(16) 0.0043(17)
N3 0.031(2) 0.025(2) 0.024(2) -0.0008(16) -0.0003(16) 0.0064(17)
N4 0.034(2) 0.0216(19) 0.028(2) 0.0014(16) -0.0011(16) 0.0003(16)
N6 0.034(2) 0.024(2) 0.0230(19) 0.0007(16) -0.0001(16) 0.0009(17)
N7 0.030(2) 0.034(2) 0.051(3) 0.010(2) 0.0023(19) -0.001(2)
Cu2 0.0297(9) 0.0221(4) 0.0207(11) 0.0000(4) 0.0028(9) -0.0001(4)
Cu2A 0.032(4) 0.0259(19) 0.015(4) 0.0023(16) 0.000(4) 0.0037(17)
C15 0.031(3) 0.043(3) 0.050(3) -0.003(3) 0.007(2) -0.007(2)
C16 0.038(3) 0.060(4) 0.041(3) -0.013(3) 0.002(2) -0.003(3)
C17 0.045(3) 0.058(4) 0.036(3) 0.018(3) 0.017(2) 0.013(3)
C18 0.037(3) 0.031(3) 0.051(3) 0.004(2) 0.012(2) -0.004(2)
C19 0.026(2) 0.035(3) 0.032(3) 0.000(2) 0.0031(19) 0.000(2)
C20 0.023(2) 0.037(3) 0.027(2) 0.000(2) -0.0003(18) -0.002(2)
C21 0.037(3) 0.027(3) 0.050(3) 0.006(2) 0.009(2) 0.004(2)
C22 0.035(3) 0.038(3) 0.045(3) -0.012(2) 0.005(2) -0.004(2)
C23 0.038(3) 0.065(4) 0.027(3) -0.002(3) 0.005(2) 0.002(3)
C24 0.037(3) 0.042(3) 0.039(3) 0.012(2) 0.011(2) 0.007(2)
C25 0.050(3) 0.044(3) 0.039(3) -0.007(3) -0.006(2) 0.000(3)
C26 0.039(3) 0.060(4) 0.039(3) 0.021(3) -0.010(2) -0.006(3)
C27 0.047(4) 0.047(3) 0.032(3) -0.001(2) 0.007(2) 0.010(3)
C28 0.049(4) 0.070(5) 0.064(4) -0.003(3) -0.014(3) 0.002(3)
C29 0.049(3) 0.037(3) 0.035(3) -0.009(2) 0.000(3) 0.006(3)
C41 0.066(5) 0.077(5) 0.074(5) -0.023(4) -0.023(4) 0.011(4)
C42 0.043(3) 0.047(3) 0.029(3) 0.008(2) 0.003(2) 0.015(3)
C43 0.029(2) 0.025(2) 0.028(2) 0.0032(19) -0.0016(19) -0.0043(19)
N8 0.031(2) 0.027(2) 0.041(2) -0.0004(18) 0.0145(18) 0.0011(18)
N10 0.035(2) 0.030(2) 0.027(2) 0.0072(17) 0.0098(16) 0.0096(18)
N11 0.032(2) 0.023(2) 0.042(2) 0.0007(18) 0.0101(18) -0.0006(17)
N12 0.040(2) 0.037(3) 0.051(3) -0.010(2) -0.007(2) -0.006(2)
N13 0.040(2) 0.031(2) 0.028(2) -0.0104(17) 0.0104(17) -0.0079(18)
N14 0.043(3) 0.044(3) 0.054(3) -0.010(2) 0.005(2) 0.005(2)
N15 0.049(3) 0.045(3) 0.046(3) 0.000(2) 0.011(2) 0.007(2)
Cl1 0.0572(8) 0.0528(8) 0.0300(7) -0.0066(6) 0.0092(6) -0.0235(7)
O1 0.061(3) 0.102(4) 0.046(2) -0.008(2) 0.005(2) -0.045(3)
O2 0.272(10) 0.169(7) 0.034(3) 0.015(4) -0.003(4) -0.149(7)
O3 0.083(3) 0.050(2) 0.039(2) -0.0129(19) -0.004(2) -0.006(2)
O4 0.072(4) 0.135(6) 0.159(6) -0.071(5) -0.009(4) 0.017(4)
Cl2 0.0345(6) 0.0366(7) 0.0405(7) -0.0051(5) 0.0031(5) 0.0021(5)
O5 0.063(3) 0.080(4) 0.115(5) -0.002(3) -0.020(3) -0.020(3)
O6 0.081(3) 0.103(4) 0.052(3) 0.010(3) 0.004(2) 0.011(3)
O7 0.091(4) 0.055(3) 0.102(4) -0.004(3) 0.024(3) 0.007(3)
O8 0.060(3) 0.129(5) 0.059(3) -0.011(3) 0.013(2) -0.008(3)
Cl3 0.0369(7) 0.0419(7) 0.0364(7) -0.0046(5) -0.0038(5) -0.0038(6)
O9 0.050(3) 0.112(5) 0.120(5) -0.042(4) 0.019(3) -0.039(3)
O10 0.130(5) 0.066(4) 0.145(6) -0.008(4) -0.077(5) 0.027(4)
O11 0.110(5) 0.127(5) 0.066(3) -0.023(3) 0.040(3) -0.033(4)
O12 0.059(3) 0.061(3) 0.081(3) -0.033(2) 0.006(2) -0.006(2)
Cl4 0.0542(8) 0.0420(8) 0.0376(7) -0.0009(6) -0.0007(6) -0.0064(6)
O13 0.082(4) 0.107(4) 0.112(5) 0.037(4) -0.058(3) -0.043(3)
O14 0.050(2) 0.061(3) 0.046(2) 0.008(2) -0.0108(18) -0.010(2)
O15 0.083(4) 0.052(3) 0.122(5) -0.006(3) -0.034(3) 0.008(3)
O16 0.260(10) 0.148(7) 0.051(3) 0.014(4) 0.047(5) 0.106(7)
O21 0.074(3) 0.078(3) 0.054(3) -0.005(2) 0.019(2) 0.001(3)

loop_
_atom_type_symbol
_atom_type_description
_atom_type_scat_dispersion_real
_atom_type_scat_dispersion_imag
_atom_type_scat_source
C C 0.0033 0.0016 'International Tables Vol C Tables 4.2.6.8 and 6.1.1.4'
H H 0.0000 0.0000 'International Tables Vol C Tables 4.2.6.8 and 6.1.1.4'
N N 0.0061 0.0033 'International Tables Vol C Tables 4.2.6.8 and 6.1.1.4'
O O 0.0106 0.0060 'International Tables Vol C Tables 4.2.6.8 and 6.1.1.4'
Cl Cl 0.1484 0.1585 'International Tables Vol C Tables 4.2.6.8 and 6.1.1.4'
Cu Cu 0.3201 1.2651 'International Tables Vol C Tables 4.2.6.8 and 6.1.1.4'

loop_
_geom_angle_atom_site_label_1
_geom_angle_atom_site_label_2
_geom_angle_atom_site_label_3
_geom_angle
_geom_angle_site_symmetry_1
_geom_angle_site_symmetry_3
N3 Cu1 N4 173.46(15) . .
N3 Cu1 N1 87.27(15) . .
N4 Cu1 N1 97.67(16) . .
N3 Cu1 N6 93.11(15) . .
N4 Cu1 N6 80.35(15) . .
N1 Cu1 N6 140.38(16) . .
N3 Cu1 N7 89.79(16) . .
N4 Cu1 N7 90.40(16) . .
N1 Cu1 N7 129.16(17) . .
N6 Cu1 N7 90.46(17) . .
N1 C1 C2 122.1(6) . .
N1 C1 H1 118.9 . .
C2 C1 H1 118.9 . .
C1 C2 C3 119.3(6) . .
C1 C2 H2 120.4 . .
C3 C2 H2 120.4 . .
C4 C3 C2 118.8(5) . .
C4 C3 H3 120.6 . .
C2 C3 H3 120.6 . .
C3 C4 C5 120.2(6) . .
C3 C4 H4 119.9 . .
C5 C4 H4 119.9 . .
N1 C5 C4 120.7(5) . .
N1 C5 C6 117.3(4) . .
C4 C5 C6 122.0(5) . .
N2 C6 C5 109.7(4) . .
N2 C6 H6A 109.7 . .
C5 C6 H6A 109.7 . .
N2 C6 H6B 109.7 . .
C5 C6 H6B 109.7 . .
H6A C6 H6B 108.2 . .
N2 C7 C43 105.0(4) . 3_655
N2 C7 H7 127.5 . .
C43 C7 H7 127.5 3_655 .
N4 C8 C9 121.8(4) . .
N4 C8 H8 119.1 . .
C9 C8 H8 119.1 . .
C10 C9 C8 119.0(5) . .
C10 C9 H9 120.5 . .
C8 C9 H9 120.5 . .
C9 C10 C11 119.8(5) . .
C9 C10 H10 120.1 . .
C11 C10 H10 120.1 . .
C10 C11 C12 118.4(5) . .
C10 C11 H11 120.8 . .
C12 C11 H11 120.8 . .
N4 C12 C11 121.6(4) . .
N4 C12 C43 114.3(4) . .
C11 C12 C43 124.1(4) . .
N7 C13 C14 178.3(6) . .
C13 C14 H14A 109.5 . .
C13 C14 H14B 109.5 . .
H14A C14 H14B 109.5 . .
C13 C14 H14C 109.5 . .
H14A C14 H14C 109.5 . .
H14B C14 H14C 109.5 . .
C5 N1 C1 118.9(4) . .
C5 N1 Cu1 121.7(3) . .
C1 N1 Cu1 119.0(3) . .
C7 N2 N3 110.8(4) . .
C7 N2 C6 131.9(4) . .
N3 N2 C6 117.3(4) . .
N6 N3 N2 107.3(3) 3_655 .
N6 N3 Cu1 129.7(3) 3_655 .
N2 N3 Cu1 122.9(3) . .
C8 N4 C12 119.3(4) . .
C8 N4 Cu1 125.2(3) . .
C12 N4 Cu1 115.3(3) . .
N3 N6 C43 109.5(4) 3_655 .
N3 N6 Cu1 137.2(3) 3_655 .
C43 N6 Cu1 113.3(3) . .
C13 N7 Cu1 163.5(4) . .
N13 Cu2 N11 88.19(17) . .
N13 Cu2 N8 173.35(19) . .
N11 Cu2 N8 98.12(16) . .
N13 Cu2 N10 93.65(15) . .
N11 Cu2 N10 156.7(3) . .
N8 Cu2 N10 79.72(19) . .
N13 Cu2 N15 90.6(2) . .
N11 Cu2 N15 99.5(2) . .
N8 Cu2 N15 90.46(19) . .
N10 Cu2 N15 103.69(18) . .
N10 Cu2A N8 89.8(3) . .
N10 Cu2A N14 95.6(8) . .
N8 Cu2A N14 115.4(9) . .
N10 Cu2A N11 165.9(11) . .
N8 Cu2A N11 96.1(4) . .
N14 Cu2A N11 93.5(3) . .
N10 Cu2A N13 91.5(3) . .
N8 Cu2A N13 147.3(11) . .
N14 Cu2A N13 97.0(3) . .
N11 Cu2A N13 76.6(5) . .
N10 Cu2A C42 31.7(3) . .
N8 Cu2A C42 62.7(3) . .
N14 Cu2A C42 92.4(8) . .
N11 Cu2A C42 158.4(3) . .
N13 Cu2A C42 123.2(2) . .
N8 C15 C16 121.5(5) . .
N8 C15 C42 113.0(5) . .
C16 C15 C42 125.4(5) . .
C17 C16 C15 118.1(5) . .
C17 C16 H16 120.9 . .
C15 C16 H16 120.9 . .
C16 C17 C18 119.3(5) . .
C16 C17 H17 120.3 . .
C18 C17 H17 120.3 . .
C19 C18 C17 118.0(5) . .
C19 C18 H18 121.0 . .
C17 C18 H18 121.0 . .
N8 C19 C18 122.6(5) . .
N8 C19 H19 118.7 . .
C18 C19 H19 118.7 . .
N11 C20 C21 122.6(5) . .
N11 C20 H20 118.7 . .
C21 C20 H20 118.7 . .
C20 C21 C22 120.1(5) . .
C20 C21 H21 120.0 . .
C22 C21 H21 120.0 . .
C23 C22 C21 118.4(5) . .
C23 C22 H22 120.8 . .
C21 C22 H22 120.8 . .
C22 C23 C24 120.5(5) . .
C22 C23 H23 119.8 . .
C24 C23 H23 119.8 . .
N11 C24 C23 121.3(5) . .
N11 C24 C25 121.3(5) . .
C23 C24 C25 117.1(5) . .
N12 C25 C24 110.8(4) . .
N12 C25 H25A 109.5 . .
C24 C25 H25A 109.5 . .
N12 C25 H25B 109.5 . .
C24 C25 H25B 109.5 . .
H25A C25 H25B 108.1 . .
N12 C26 C42 107.4(5) . 3_765
N12 C26 H26 126.3 . .
C42 C26 H26 126.3 3_765 .
N15 C27 C28 177.9(6) . .
C27 C28 H28A 109.5 . .
C27 C28 H28B 109.5 . .
H28A C28 H28B 109.5 . .
C27 C28 H28C 109.5 . .
H28A C28 H28C 109.5 . .
H28B C28 H28C 109.5 . .
N14 C29 C41 178.3(6) . .
C29 C41 H41A 109.5 . .
C29 C41 H41B 109.5 . .
H41A C41 H41B 109.5 . .
C29 C41 H41C 109.5 . .
H41A C41 H41C 109.5 . .
H41B C41 H41C 109.5 . .
C26 C42 N10 105.9(5) 3_765 .
C26 C42 C15 136.0(5) 3_765 .
N10 C42 C15 118.1(5) . .
C26 C42 Cu2A 143.1(5) 3_765 .
N10 C42 Cu2A 45.7(3) . .
C15 C42 Cu2A 76.3(3) . .
N6 C43 C7 107.4(4) . 3_655
N6 C43 C12 116.3(4) . .
C7 C43 C12 136.3(4) 3_655 .
C15 N8 C19 120.0(4) . .
C15 N8 Cu2A 104.7(6) . .
C19 N8 Cu2A 134.5(5) . .
C15 N8 Cu2 116.5(3) . .
C19 N8 Cu2 123.0(3) . .
N13 N10 C42 112.8(4) 3_765 .
N13 N10 Cu2A 137.8(3) 3_765 .
C42 N10 Cu2A 102.6(5) . .
N13 N10 Cu2 135.0(3) 3_765 .
C42 N10 Cu2 111.7(3) . .
C20 N11 C24 117.2(4) . .
C20 N11 Cu2 121.8(4) . .
C24 N11 Cu2 121.1(3) . .
C20 N11 Cu2A 107.7(5) . .
C24 N11 Cu2A 133.9(5) . .
C26 N12 N13 110.3(4) . .
C26 N12 C25 130.3(5) . .
N13 N12 C25 119.1(4) . .
N10 N13 N12 103.4(4) 3_765 .
N10 N13 Cu2 131.3(3) 3_765 .
N12 N13 Cu2 124.1(3) . .
N10 N13 Cu2A 121.6(4) 3_765 .
N12 N13 Cu2A 134.8(4) . .
C29 N14 Cu2A 167.7(5) . .
C27 N15 Cu2 166.7(5) . .
O2 Cl1 O1 114.6(4) . .
O2 Cl1 O3 111.6(4) . .
O1 Cl1 O3 113.1(3) . .
O2 Cl1 O4 103.7(6) . .
O1 Cl1 O4 107.1(4) . .
O3 Cl1 O4 105.9(3) . .
O5 Cl2 O7 110.1(4) . .
O5 Cl2 O8 111.8(3) . .
O7 Cl2 O8 110.4(4) . .
O5 Cl2 O6 108.3(3) . .
O7 Cl2 O6 106.9(3) . .
O8 Cl2 O6 109.2(3) . .
O9 Cl3 O10 112.4(4) . .
O9 Cl3 O11 110.4(4) . .
O10 Cl3 O11 106.0(5) . .
O9 Cl3 O12 109.4(3) . .
O10 Cl3 O12 108.4(3) . .
O11 Cl3 O12 110.1(4) . .
O16 Cl4 O15 108.9(5) . .
O16 Cl4 O13 111.5(6) . .
O15 Cl4 O13 109.5(4) . .
O16 Cl4 O14 108.0(4) . .
O15 Cl4 O14 110.6(3) . .
O13 Cl4 O14 108.2(3) . .

loop_
_geom_bond_atom_site_label_1
_geom_bond_atom_site_label_2
_geom_bond_distance
_geom_bond_site_symmetry_2
Cu1 N3 1.997(4) .
Cu1 N4 2.003(4) .
Cu1 N1 2.004(4) .
Cu1 N6 2.037(4) .
Cu1 N7 2.146(5) .
C1 N1 1.362(7) .
C1 C2 1.369(8) .
C1 H1 0.9500 .
C2 C3 1.383(9) .
C2 H2 0.9500 .
C3 C4 1.381(9) .
C3 H3 0.9500 .
C4 C5 1.384(7) .
C4 H4 0.9500 .
C5 N1 1.353(6) .
C5 C6 1.491(8) .
C6 N2 1.467(6) .
C6 H6A 0.9900 .
C6 H6B 0.9900 .
C7 N2 1.336(6) .
C7 C43 1.380(7) 3_655
C7 H7 0.9500 .
C8 N4 1.344(6) .
C8 C9 1.388(7) .
C8 H8 0.9500 .
C9 C10 1.380(7) .
C9 H9 0.9500 .
C10 C11 1.387(7) .
C10 H10 0.9500 .
C11 C12 1.394(7) .
C11 H11 0.9500 .
C12 N4 1.355(6) .
C12 C43 1.448(6) .
C13 N7 1.147(7) .
C13 C14 1.470(8) .
C14 H14A 0.9800 .
C14 H14B 0.9800 .
C14 H14C 0.9800 .
N2 N3 1.338(5) .
N3 N6 1.306(5) 3_655
N6 N3 1.306(5) 3_655
N6 C43 1.352(6) .
Cu2 N13 1.971(4) .
Cu2 N11 2.016(4) .
Cu2 N8 2.051(4) .
Cu2 N10 2.075(5) .
Cu2 N15 2.206(7) .
Cu2A N10 1.830(8) .
Cu2A N8 1.916(6) .
Cu2A N14 2.10(2) .
Cu2A N11 2.208(11) .
Cu2A N13 2.268(12) .
Cu2A C42 2.496(12) .
C15 N8 1.321(7) .
C15 C16 1.399(8) .
C15 C42 1.493(8) .
C16 C17 1.388(8) .
C16 H16 0.9500 .
C17 C18 1.390(8) .
C17 H17 0.9500 .
C18 C19 1.378(7) .
C18 H18 0.9500 .
C19 N8 1.322(6) .
C19 H19 0.9500 .
C20 N11 1.341(6) .
C20 C21 1.355(7) .
C20 H20 0.9500 .
C21 C22 1.380(7) .
C21 H21 0.9500 .
C22 C23 1.341(8) .
C22 H22 0.9500 .
C23 C24 1.379(8) .
C23 H23 0.9500 .
C24 N11 1.367(6) .
C24 C25 1.510(7) .
C25 N12 1.482(7) .
C25 H25A 0.9900 .
C25 H25B 0.9900 .
C26 N12 1.312(7) .
C26 C42 1.332(8) 3_765
C26 H26 0.9500 .
C27 N15 1.131(7) .
C27 C28 1.450(9) .
C28 H28A 0.9800 .
C28 H28B 0.9800 .
C28 H28C 0.9800 .
C29 N14 1.095(7) .
C29 C41 1.469(9) .
C41 H41A 0.9800 .
C41 H41B 0.9800 .
C41 H41C 0.9800 .
C42 C26 1.332(8) 3_765
C42 N10 1.345(6) .
C43 C7 1.380(7) 3_655
N10 N13 1.283(5) 3_765
N12 N13 1.383(6) .
N13 N10 1.283(5) 3_765
Cl1 O2 1.365(5) .
Cl1 O1 1.385(4) .
Cl1 O3 1.421(4) .
Cl1 O4 1.438(6) .
Cl2 O5 1.398(5) .
Cl2 O7 1.424(5) .
Cl2 O8 1.432(5) .
Cl2 O6 1.464(5) .
Cl3 O9 1.394(5) .
Cl3 O10 1.394(5) .
Cl3 O11 1.404(5) .
Cl3 O12 1.422(4) .
Cl4 O16 1.378(6) .
Cl4 O15 1.406(5) .
Cl4 O13 1.427(6) .
Cl4 O14 1.443(4) .

loop_
_geom_torsion_atom_site_label_1
_geom_torsion_atom_site_label_2
_geom_torsion_atom_site_label_3
_geom_torsion_atom_site_label_4
_geom_torsion
_geom_torsion_site_symmetry_1
_geom_torsion_site_symmetry_4
N1 C1 C2 C3 1.7(8) . .
C1 C2 C3 C4 0.4(8) . .
C2 C3 C4 C5 -2.0(8) . .
C3 C4 C5 N1 1.4(8) . .
C3 C4 C5 C6 -178.9(5) . .
N1 C5 C6 N2 61.9(6) . .
C4 C5 C6 N2 -117.7(5) . .
N4 C8 C9 C10 3.1(7) . .
C8 C9 C10 C11 -0.8(7) . .
C9 C10 C11 C12 -2.6(7) . .
C10 C11 C12 N4 4.1(7) . .
C10 C11 C12 C43 -176.2(4) . .
C4 C5 N1 C1 0.7(7) . .
C6 C5 N1 C1 -179.0(4) . .
C4 C5 N1 Cu1 172.9(4) . .
C6 C5 N1 Cu1 -6.7(6) . .
C2 C1 N1 C5 -2.3(7) . .
C2 C1 N1 Cu1 -174.8(4) . .
N3 Cu1 N1 C5 -34.7(4) . .
N4 Cu1 N1 C5 149.6(4) . .
N6 Cu1 N1 C5 -126.3(4) . .
N7 Cu1 N1 C5 52.8(4) . .
N3 Cu1 N1 C1 137.6(4) . .
N4 Cu1 N1 C1 -38.1(4) . .
N6 Cu1 N1 C1 46.0(5) . .
N7 Cu1 N1 C1 -134.9(3) . .
C43 C7 N2 N3 0.1(5) 3_655 .
C43 C7 N2 C6 -179.6(5) 3_655 .
C5 C6 N2 C7 119.7(5) . .
C5 C6 N2 N3 -60.1(6) . .
C7 N2 N3 N6 -0.1(5) . 3_655
C6 N2 N3 N6 179.7(4) . 3_655
C7 N2 N3 Cu1 -176.2(3) . .
C6 N2 N3 Cu1 3.6(5) . .
N1 Cu1 N3 N6 -138.1(4) . 3_655
N6 Cu1 N3 N6 2.2(4) . 3_655
N7 Cu1 N3 N6 92.6(4) . 3_655
N1 Cu1 N3 N2 37.1(3) . .
N6 Cu1 N3 N2 177.4(3) . .
N7 Cu1 N3 N2 -92.2(3) . .
C9 C8 N4 C12 -1.7(7) . .
C9 C8 N4 Cu1 -176.7(3) . .
C11 C12 N4 C8 -1.9(7) . .
C43 C12 N4 C8 178.4(4) . .
C11 C12 N4 Cu1 173.6(3) . .
C43 C12 N4 Cu1 -6.1(5) . .
N1 Cu1 N4 C8 -39.4(4) . .
N6 Cu1 N4 C8 -179.4(4) . .
N7 Cu1 N4 C8 90.2(4) . .
N1 Cu1 N4 C12 145.4(3) . .
N6 Cu1 N4 C12 5.4(3) . .
N7 Cu1 N4 C12 -85.0(3) . .
N3 Cu1 N6 N3 -2.5(5) . 3_655
N4 Cu1 N6 N3 177.4(5) . 3_655
N1 Cu1 N6 N3 87.0(5) . 3_655
N7 Cu1 N6 N3 -92.3(5) . 3_655
N3 Cu1 N6 C43 176.4(3) . .
N4 Cu1 N6 C43 -3.7(3) . .
N1 Cu1 N6 C43 -94.1(4) . .
N7 Cu1 N6 C43 86.6(3) . .
N3 Cu1 N7 C13 -77.1(15) . .
N4 Cu1 N7 C13 96.4(15) . .
N1 Cu1 N7 C13 -163.4(14) . .
N6 Cu1 N7 C13 16.1(15) . .
N8 C15 C16 C17 -3.5(8) . .
C42 C15 C16 C17 172.5(5) . .
C15 C16 C17 C18 -1.6(8) . .
C16 C17 C18 C19 2.9(8) . .
C17 C18 C19 N8 0.8(7) . .
N11 C20 C21 C22 0.8(7) . .
C20 C21 C22 C23 1.7(8) . .
C21 C22 C23 C24 -3.0(8) . .
C22 C23 C24 N11 1.9(8) . .
C22 C23 C24 C25 -171.8(5) . .
N11 C24 C25 N12 54.7(7) . .
C23 C24 C25 N12 -131.6(5) . .
N8 C15 C42 C26 -173.4(6) . 3_765
C16 C15 C42 C26 10.3(10) . 3_765
N8 C15 C42 N10 4.6(7) . .
C16 C15 C42 N10 -171.7(5) . .
N8 C15 C42 Cu2A -14.6(6) . .
C16 C15 C42 Cu2A 169.1(7) . .
N10 Cu2A C42 C26 -48.6(11) . 3_765
N8 Cu2A C42 C26 165.6(7) . 3_765
N14 Cu2A C42 C26 48.1(9) . 3_765
N11 Cu2A C42 C26 154(2) . 3_765
N13 Cu2A C42 C26 -51.9(15) . 3_765
N8 Cu2A C42 N10 -145.8(9) . .
N14 Cu2A C42 N10 96.8(5) . .
N11 Cu2A C42 N10 -157(3) . .
N13 Cu2A C42 N10 -3.3(6) . .
N10 Cu2A C42 C15 156.1(7) . .
N8 Cu2A C42 C15 10.4(4) . .
N14 Cu2A C42 C15 -107.1(4) . .
N11 Cu2A C42 C15 -1(2) . .
N13 Cu2A C42 C15 152.9(10) . .
N3 N6 C43 C7 -0.1(5) 3_655 3_655
Cu1 N6 C43 C7 -179.4(3) . 3_655
N3 N6 C43 C12 -179.2(4) 3_655 .
Cu1 N6 C43 C12 1.5(5) . .
N4 C12 C43 N6 3.0(6) . .
C11 C12 C43 N6 -176.7(4) . .
N4 C12 C43 C7 -175.8(5) . 3_655
C11 C12 C43 C7 4.5(9) . 3_655
C16 C15 N8 C19 7.3(8) . .
C42 C15 N8 C19 -169.2(4) . .
C16 C15 N8 Cu2A -164.3(7) . .
C42 C15 N8 Cu2A 19.3(7) . .
C16 C15 N8 Cu2 179.9(4) . .
C42 C15 N8 Cu2 3.5(6) . .
C18 C19 N8 C15 -5.9(7) . .
C18 C19 N8 Cu2A 162.6(9) . .
C18 C19 N8 Cu2 -178.1(4) . .
N10 Cu2A N8 C15 -29.0(9) . .
N14 Cu2A N8 C15 67.2(5) . .
N11 Cu2A N8 C15 163.9(6) . .
N13 Cu2A N8 C15 -121.5(7) . .
C42 Cu2A N8 C15 -11.8(5) . .
N10 Cu2A N8 C19 161.3(5) . .
N14 Cu2A N8 C19 -102.6(10) . .
N11 Cu2A N8 C19 -5.8(12) . .
N13 Cu2A N8 C19 68.8(7) . .
C42 Cu2A N8 C19 178.5(6) . .
N10 Cu2A N8 Cu2 102.3(8) . .
N14 Cu2A N8 Cu2 -161.6(7) . .
N11 Cu2A N8 Cu2 -64.8(7) . .
N13 Cu2A N8 Cu2 9.8(4) . .
C42 Cu2A N8 Cu2 119.5(5) . .
N11 Cu2 N8 C15 149.8(4) . .
N10 Cu2 N8 C15 -6.8(4) . .
N15 Cu2 N8 C15 -110.6(4) . .
N11 Cu2 N8 C19 -37.8(4) . .
N10 Cu2 N8 C19 165.6(4) . .
N15 Cu2 N8 C19 61.8(4) . .
N11 Cu2 N8 Cu2A 95.4(5) . .
N10 Cu2 N8 Cu2A -61.1(4) . .
N15 Cu2 N8 Cu2A -165.0(5) . .
C26 C42 N10 N13 -4.4(6) 3_765 3_765
C15 C42 N10 N13 177.1(4) . 3_765
Cu2A C42 N10 N13 -156.4(8) . 3_765
C26 C42 N10 Cu2A 152.0(7) 3_765 .
C15 C42 N10 Cu2A -26.5(8) . .
C26 C42 N10 Cu2 168.6(4) 3_765 .
C15 C42 N10 Cu2 -9.9(6) . .
Cu2A C42 N10 Cu2 16.6(5) . .
N8 Cu2A N10 N13 176.7(5) . 3_765
N14 Cu2A N10 N13 61.2(11) . 3_765
N11 Cu2A N10 N13 -69(3) . 3_765
N13 Cu2A N10 N13 -36.0(13) . 3_765
C42 Cu2A N10 N13 146.7(11) . 3_765
N8 Cu2A N10 C42 30.0(8) . .
N14 Cu2A N10 C42 -85.5(4) . .
N11 Cu2A N10 C42 145(2) . .
N13 Cu2A N10 C42 177.3(5) . .
N8 Cu2A N10 Cu2 -92.2(9) . .
N14 Cu2A N10 Cu2 152.3(6) . .
N11 Cu2A N10 Cu2 23(2) . .
N13 Cu2A N10 Cu2 55.1(5) . .
C42 Cu2A N10 Cu2 -122.1(5) . .
N13 Cu2 N10 N13 -0.9(6) . 3_765
N11 Cu2 N10 N13 93.0(6) . 3_765
N8 Cu2 N10 N13 179.6(5) . 3_765
N15 Cu2 N10 N13 -92.5(5) . 3_765
N13 Cu2 N10 C42 -171.8(4) . .
N11 Cu2 N10 C42 -77.9(6) . .
N8 Cu2 N10 C42 8.8(4) . .
N15 Cu2 N10 C42 96.7(4) . .
N13 Cu2 N10 Cu2A -109.0(5) . .
N11 Cu2 N10 Cu2A -15.1(6) . .
N8 Cu2 N10 Cu2A 71.6(5) . .
N15 Cu2 N10 Cu2A 159.5(5) . .
C21 C20 N11 C24 -2.0(7) . .
C21 C20 N11 Cu2 177.8(4) . .
C21 C20 N11 Cu2A -171.0(5) . .
C23 C24 N11 C20 0.6(7) . .
C25 C24 N11 C20 174.0(5) . .
C23 C24 N11 Cu2 -179.1(4) . .
C25 C24 N11 Cu2 -5.7(7) . .
C23 C24 N11 Cu2A 166.1(7) . .
C25 C24 N11 Cu2A -20.5(9) . .
N13 Cu2 N11 C20 146.6(4) . .
N8 Cu2 N11 C20 -31.3(4) . .
N10 Cu2 N11 C20 51.6(6) . .
N15 Cu2 N11 C20 -123.1(4) . .
N13 Cu2 N11 C24 -33.7(4) . .
N8 Cu2 N11 C24 148.5(4) . .
N10 Cu2 N11 C24 -128.7(5) . .
N15 Cu2 N11 C24 56.7(4) . .
N13 Cu2 N11 Cu2A 108.1(4) . .
N8 Cu2 N11 Cu2A -69.7(5) . .
N10 Cu2 N11 Cu2A 13.1(5) . .
N15 Cu2 N11 Cu2A -161.6(5) . .
N10 Cu2A N11 C20 -171(2) . .
N8 Cu2A N11 C20 -56.7(8) . .
N14 Cu2A N11 C20 59.3(4) . .
N13 Cu2A N11 C20 155.7(4) . .
C42 Cu2A N11 C20 -46(3) . .
N10 Cu2A N11 C24 23(3) . .
N8 Cu2A N11 C24 136.9(5) . .
N14 Cu2A N11 C24 -107.1(7) . .
N13 Cu2A N11 C24 -10.7(9) . .
C42 Cu2A N11 C24 147(2) . .
N10 Cu2A N11 Cu2 -24(2) . .
N8 Cu2A N11 Cu2 89.5(9) . .
N14 Cu2A N11 Cu2 -154.5(5) . .
N13 Cu2A N11 Cu2 -58.1(4) . .
C42 Cu2A N11 Cu2 100(3) . .
C42 C26 N12 N13 -0.1(6) 3_765 .
C42 C26 N12 C25 172.9(5) 3_765 .
C24 C25 N12 C26 137.7(6) . .
C24 C25 N12 N13 -49.8(6) . .
C26 N12 N13 N10 2.6(5) . 3_765
C25 N12 N13 N10 -171.2(4) . 3_765
C26 N12 N13 Cu2 171.5(4) . .
C25 N12 N13 Cu2 -2.3(6) . .
C26 N12 N13 Cu2A -172.7(7) . .
C25 N12 N13 Cu2A 13.4(9) . .
N11 Cu2 N13 N10 -155.9(4) . 3_765
N10 Cu2 N13 N10 0.9(5) . 3_765
N15 Cu2 N13 N10 104.6(5) . 3_765
N11 Cu2 N13 N12 38.5(4) . .
N10 Cu2 N13 N12 -164.7(4) . .
N15 Cu2 N13 N12 -60.9(4) . .
N11 Cu2 N13 Cu2A -97.7(5) . .
N10 Cu2 N13 Cu2A 59.1(4) . .
N15 Cu2 N13 Cu2A 162.8(5) . .
N10 Cu2A N13 N10 27.6(9) . 3_765
N8 Cu2A N13 N10 119.6(8) . 3_765
N14 Cu2A N13 N10 -68.2(4) . 3_765
N11 Cu2A N13 N10 -160.1(4) . 3_765
C42 Cu2A N13 N10 29.4(11) . 3_765
N10 Cu2A N13 N12 -157.6(5) . .
N8 Cu2A N13 N12 -65.7(7) . .
N14 Cu2A N13 N12 106.5(7) . .
N11 Cu2A N13 N12 14.6(9) . .
C42 Cu2A N13 N12 -155.9(6) . .
N10 Cu2A N13 Cu2 -103.8(7) . .
N8 Cu2A N13 Cu2 -11.9(5) . .
N14 Cu2A N13 Cu2 160.3(6) . .
N11 Cu2A N13 Cu2 68.4(6) . .
C42 Cu2A N13 Cu2 -102.1(9) . .
N10 Cu2A N14 C29 16(3) . .
N8 Cu2A N14 C29 -76(3) . .
N11 Cu2A N14 C29 -174(3) . .
N13 Cu2A N14 C29 109(3) . .
C42 Cu2A N14 C29 -15(3) . .
N13 Cu2 N15 C27 -176(2) . .
N11 Cu2 N15 C27 96(2) . .
N8 Cu2 N15 C27 -3(2) . .
N10 Cu2 N15 C27 -82(2) . .
